data_7106608
loop_
_publ_author_name
'David Schnaars'
'Enrique Batista'
'Andrew Gaunt'
'Trevor Hayton'
'Iain May'
'Sean Reilly'
'Brian Scott'
'Guang Wu'

_publ_section_title
;
 Differences in actinide metal-ligand orbital interactions: comparison of
 U(IV) and Pu(IV) B-ketoiminate N,O donor complexes
;
_journal_name_full Chem.Commun.
_journal_page_first 7647
_journal_paper_doi 10.1039/c1cc12409a
_journal_volume 47
_journal_year 2011
_chemical_formula_sum 'C58 H64 Cl2 N2 O2 U'
_chemical_formula_weight 1130.04
_chemical_name_systematic
;
?
;
_space_group_IT_number 2
_symmetry_cell_setting triclinic
_symmetry_space_group_name_Hall '-P 1'
_symmetry_space_group_name_H-M 'P -1'
_atom_sites_solution_hydrogens geom
_atom_sites_solution_primary direct
_atom_sites_solution_secondary difmap
_audit_creation_method SHELXL-97
_cell_angle_alpha 76.814(2)
_cell_angle_beta 80.226(2)
_cell_angle_gamma 65.223(2)
_cell_formula_units_Z 1
_cell_length_a 10.2220(16)
_cell_length_b 11.5941(18)
_cell_length_c 12.512(2)
_cell_measurement_temperature 150(2)
_cell_volume 1306.2(4)
_computing_structure_refinement 'SHELXL-97 (Sheldrick, 1997)'
_computing_structure_solution 'SHELXS-97 (Sheldrick, 1990)'
_diffrn_ambient_temperature 150(2)
_diffrn_measured_fraction_theta_full 0.954
_diffrn_measured_fraction_theta_max 0.954
_diffrn_measurement_device_type 'CCD area detector'
_diffrn_measurement_method 'omega scan'
_diffrn_radiation_monochromator graphite
_diffrn_radiation_source 'fine-focus sealed tube'
_diffrn_radiation_type MoK\a
_diffrn_radiation_wavelength 0.71073
_diffrn_reflns_av_R_equivalents 0.0464
_diffrn_reflns_av_sigmaI/netI 0.0807
_diffrn_reflns_limit_h_max 12
_diffrn_reflns_limit_h_min -12
_diffrn_reflns_limit_k_max 14
_diffrn_reflns_limit_k_min -14
_diffrn_reflns_limit_l_max 15
_diffrn_reflns_limit_l_min -15
_diffrn_reflns_number 10501
_diffrn_reflns_theta_full 26.36
_diffrn_reflns_theta_max 26.36
_diffrn_reflns_theta_min 1.68
_exptl_absorpt_coefficient_mu 3.251
_exptl_absorpt_correction_T_max 0.50696
_exptl_absorpt_correction_T_min 0.44207
_exptl_absorpt_correction_type empirical
_exptl_absorpt_process_details 'psi scan'
_exptl_crystal_colour Deep_Orange
_exptl_crystal_density_diffrn 1.437
_exptl_crystal_density_method 'not measured'
_exptl_crystal_description Block
_exptl_crystal_F_000 568
_exptl_crystal_size_max 0.38
_exptl_crystal_size_mid 0.12
_exptl_crystal_size_min 0.08
_refine_diff_density_max 2.684
_refine_diff_density_min -0.569
_refine_diff_density_rms 0.131
_refine_ls_extinction_method none
_refine_ls_goodness_of_fit_ref 0.975
_refine_ls_hydrogen_treatment constr
_refine_ls_matrix_type full
_refine_ls_number_parameters 301
_refine_ls_number_reflns 5108
_refine_ls_number_restraints 0
_refine_ls_restrained_S_all 0.975
_refine_ls_R_factor_all 0.0496
_refine_ls_R_factor_gt 0.0458
_refine_ls_shift/su_max 0.000
_refine_ls_shift/su_mean 0.000
_refine_ls_structure_factor_coef Fsqd
_refine_ls_weighting_details 'calc w=1/[\s^2^(Fo^2^)+(0.0375P)^2^+0.0000P] where P=(Fo^2^+2Fc^2^)/3'
_refine_ls_weighting_scheme calc
_refine_ls_wR_factor_gt 0.0849
_refine_ls_wR_factor_ref 0.0860
_reflns_number_gt 4762
_reflns_number_total 5108
_reflns_threshold_expression >2sigma(I)
_cod_data_source_file c1cc12409a.txt
_cod_data_source_block e:\xray\ds-5-17\work\ds_5_17m
_cod_original_cell_volume 1306.3(4)
_cod_original_sg_symbol_H-M P-1
_cod_database_code 7106608

loop_
_symmetry_equiv_pos_as_xyz
'x, y, z'
'-x, -y, -z'

loop_
_atom_site_label
_atom_site_type_symbol
_atom_site_fract_x
_atom_site_fract_y
_atom_site_fract_z
_atom_site_U_iso_or_equiv
_atom_site_adp_type
_atom_site_occupancy
_atom_site_symmetry_multiplicity
_atom_site_calc_flag
_atom_site_refinement_flags
_atom_site_disorder_assembly
_atom_site_disorder_group
O1 O 0.2827(3) 0.5059(3) 0.5451(2) 0.0247(7) Uani 1 1 d . . .
U1 U 0.5000 0.5000 0.5000 0.02859(11) Uani 1 2 d S . .
Cl1 Cl 0.57230(12) 0.32309(11) 0.37658(10) 0.0329(3) Uani 1 1 d . . .
N1 N 0.3388(4) 0.6711(3) 0.3758(3) 0.0205(8) Uani 1 1 d . . .
C5 C 0.5579(4) 0.8624(4) 0.2486(4) 0.0217(10) Uani 1 1 d . . .
C1 C 0.4348(5) 0.7177(4) 0.3016(4) 0.0221(10) Uani 1 1 d . . .
C6 C 0.4598(4) 0.8206(4) 0.3196(4) 0.0215(10) Uani 1 1 d . . .
H6 H 0.4110 0.8614 0.3792 0.026 Uiso 1 1 calc R . .
C15 C 0.1981(5) 0.7394(4) 0.3830(3) 0.0217(10) Uani 1 1 d . . .
C24 C 0.0421(4) 0.5398(4) 0.6149(3) 0.0207(10) Uani 1 1 d . . .
C23 C 0.1458(4) 0.5843(4) 0.5382(4) 0.0210(10) Uani 1 1 d . . .
C3 C 0.6101(4) 0.6923(4) 0.1436(4) 0.0217(10) Uani 1 1 d . . .
C2 C 0.5129(4) 0.6527(4) 0.2161(4) 0.0220(10) Uani 1 1 d . . .
H2 H 0.4996 0.5809 0.2074 0.026 Uiso 1 1 calc R . .
C22 C 0.1056(5) 0.6962(4) 0.4638(4) 0.0230(10) Uani 1 1 d . . .
H22 H 0.0077 0.7497 0.4663 0.028 Uiso 1 1 calc R . .
C25 C -0.1065(5) 0.6114(5) 0.6215(4) 0.0249(10) Uani 1 1 d . . .
H25 H -0.1447 0.6918 0.5769 0.030 Uiso 1 1 calc R . .
C29 C 0.0950(5) 0.4210(4) 0.6830(4) 0.0266(11) Uani 1 1 d . . .
H29 H 0.1941 0.3717 0.6798 0.032 Uiso 1 1 calc R . .
C4 C 0.6280(5) 0.7996(4) 0.1612(4) 0.0241(10) Uani 1 1 d . . .
H4 H 0.6901 0.8299 0.1117 0.029 Uiso 1 1 calc R . .
C17 C 0.1633(5) 0.8784(5) 0.1948(4) 0.0311(12) Uani 1 1 d . . .
H17 H 0.2289 0.8082 0.1634 0.037 Uiso 1 1 calc R . .
C27 C -0.1436(5) 0.4466(5) 0.7610(4) 0.0270(11) Uani 1 1 d . . .
H27 H -0.2061 0.4163 0.8101 0.032 Uiso 1 1 calc R . .
C16 C 0.1296(5) 0.8642(4) 0.3077(4) 0.0261(11) Uani 1 1 d . . .
C7 C 0.6890(5) 0.6214(5) 0.0475(4) 0.0279(11) Uani 1 1 d . . .
C26 C -0.1964(5) 0.5646(5) 0.6928(4) 0.0309(12) Uani 1 1 d . . .
H26 H -0.2956 0.6132 0.6954 0.037 Uiso 1 1 calc R . .
C11 C 0.5834(5) 0.9751(4) 0.2725(4) 0.0286(11) Uani 1 1 d . . .
C28 C 0.0037(5) 0.3741(5) 0.7556(4) 0.0320(12) Uani 1 1 d . . .
H28 H 0.0411 0.2939 0.8006 0.038 Uiso 1 1 calc R . .
C8 C 0.5749(5) 0.6375(5) -0.0266(4) 0.0347(12) Uani 1 1 d . . .
H8A H 0.5097 0.6002 0.0148 0.052 Uiso 1 1 calc R . .
H8B H 0.6220 0.5946 -0.0882 0.052 Uiso 1 1 calc R . .
H8C H 0.5219 0.7276 -0.0526 0.052 Uiso 1 1 calc R . .
C13 C 0.4386(5) 1.0891(5) 0.2863(4) 0.0367(13) Uani 1 1 d . . .
H13A H 0.3865 1.1114 0.2225 0.055 Uiso 1 1 calc R . .
H13B H 0.4558 1.1618 0.2945 0.055 Uiso 1 1 calc R . .
H13C H 0.3827 1.0657 0.3506 0.055 Uiso 1 1 calc R . .
C14 C 0.6790(6) 1.0202(5) 0.1812(5) 0.0402(13) Uani 1 1 d . . .
H14A H 0.7740 0.9528 0.1776 0.060 Uiso 1 1 calc R . .
H14B H 0.6851 1.0953 0.1963 0.060 Uiso 1 1 calc R . .
H14C H 0.6384 1.0411 0.1121 0.060 Uiso 1 1 calc R . .
C10 C 0.7704(5) 0.4778(5) 0.0925(4) 0.0413(13) Uani 1 1 d . . .
H10A H 0.8389 0.4682 0.1412 0.062 Uiso 1 1 calc R . .
H10B H 0.8205 0.4330 0.0324 0.062 Uiso 1 1 calc R . .
H10C H 0.7028 0.4423 0.1321 0.062 Uiso 1 1 calc R . .
C18 C 0.0990(5) 0.9972(5) 0.1286(5) 0.0426(14) Uani 1 1 d . . .
H18 H 0.1219 1.0059 0.0528 0.051 Uiso 1 1 calc R . .
C9 C 0.7967(5) 0.6737(5) -0.0212(4) 0.0390(13) Uani 1 1 d . . .
H9A H 0.7475 0.7642 -0.0482 0.059 Uiso 1 1 calc R . .
H9B H 0.8395 0.6291 -0.0823 0.059 Uiso 1 1 calc R . .
H9C H 0.8708 0.6609 0.0235 0.059 Uiso 1 1 calc R . .
C21 C 0.0278(6) 0.9698(5) 0.3514(5) 0.0392(13) Uani 1 1 d . . .
H21 H 0.0001 0.9613 0.4265 0.047 Uiso 1 1 calc R . .
C12 C 0.6587(6) 0.9313(5) 0.3791(4) 0.0397(13) Uani 1 1 d . . .
H12A H 0.6014 0.9004 0.4378 0.060 Uiso 1 1 calc R . .
H12B H 0.6699 1.0027 0.3970 0.060 Uiso 1 1 calc R . .
H12C H 0.7521 0.8632 0.3693 0.060 Uiso 1 1 calc R . .
C19 C 0.0027(6) 1.1016(6) 0.1726(5) 0.0503(16) Uani 1 1 d . . .
H19 H -0.0382 1.1812 0.1274 0.060 Uiso 1 1 calc R . .
C20 C -0.0327(6) 1.0880(5) 0.2833(6) 0.0512(16) Uani 1 1 d . . .
H20 H -0.0985 1.1589 0.3137 0.061 Uiso 1 1 calc R . .

loop_
_atom_site_aniso_label
_atom_site_aniso_U_11
_atom_site_aniso_U_22
_atom_site_aniso_U_33
_atom_site_aniso_U_23
_atom_site_aniso_U_13
_atom_site_aniso_U_12
O1 0.0184(16) 0.0242(17) 0.0293(18) -0.0020(14) -0.0022(14) -0.0074(14)
U1 0.01995(15) 0.02841(17) 0.03779(18) -0.00940(12) -0.00104(11) -0.00863(12)
Cl1 0.0297(6) 0.0288(7) 0.0413(7) -0.0148(6) -0.0027(6) -0.0084(5)
N1 0.021(2) 0.022(2) 0.020(2) -0.0079(17) 0.0049(16) -0.0111(17)
C5 0.019(2) 0.016(2) 0.025(3) 0.001(2) -0.006(2) -0.0027(19)
C1 0.022(2) 0.020(2) 0.021(2) 0.000(2) -0.005(2) -0.006(2)
C6 0.022(2) 0.019(2) 0.019(2) -0.005(2) -0.0022(19) -0.003(2)
C15 0.025(2) 0.022(2) 0.019(2) -0.006(2) -0.0021(19) -0.008(2)
C24 0.019(2) 0.026(3) 0.020(2) -0.008(2) -0.0033(19) -0.009(2)
C23 0.019(2) 0.025(3) 0.021(2) -0.008(2) -0.0007(19) -0.008(2)
C3 0.018(2) 0.023(3) 0.022(2) -0.006(2) -0.0003(19) -0.006(2)
C2 0.021(2) 0.018(2) 0.025(3) -0.006(2) -0.003(2) -0.005(2)
C22 0.016(2) 0.024(3) 0.026(3) -0.008(2) -0.0005(19) -0.004(2)
C25 0.023(2) 0.026(3) 0.023(3) -0.001(2) -0.001(2) -0.009(2)
C29 0.018(2) 0.029(3) 0.029(3) -0.002(2) -0.004(2) -0.007(2)
C4 0.017(2) 0.029(3) 0.022(3) 0.003(2) -0.0011(19) -0.009(2)
C17 0.021(2) 0.035(3) 0.033(3) 0.000(2) -0.001(2) -0.011(2)
C27 0.029(3) 0.035(3) 0.025(3) -0.014(2) 0.005(2) -0.019(2)
C16 0.024(2) 0.026(3) 0.031(3) -0.003(2) -0.005(2) -0.012(2)
C7 0.027(3) 0.028(3) 0.029(3) -0.005(2) 0.000(2) -0.013(2)
C26 0.018(2) 0.036(3) 0.038(3) -0.013(3) 0.003(2) -0.008(2)
C11 0.034(3) 0.019(3) 0.034(3) -0.002(2) -0.004(2) -0.013(2)
C28 0.034(3) 0.030(3) 0.029(3) 0.003(2) -0.006(2) -0.014(2)
C8 0.042(3) 0.035(3) 0.029(3) -0.009(2) 0.001(2) -0.017(3)
C13 0.039(3) 0.020(3) 0.049(3) -0.006(2) -0.005(3) -0.010(2)
C14 0.041(3) 0.027(3) 0.055(4) -0.011(3) 0.005(3) -0.017(3)
C10 0.037(3) 0.032(3) 0.041(3) -0.013(3) 0.002(3) 0.001(2)
C18 0.029(3) 0.046(4) 0.044(3) 0.010(3) -0.004(3) -0.016(3)
C9 0.031(3) 0.057(4) 0.034(3) -0.023(3) 0.014(2) -0.021(3)
C21 0.042(3) 0.030(3) 0.041(3) -0.011(3) 0.000(3) -0.009(3)
C12 0.042(3) 0.038(3) 0.048(3) -0.011(3) -0.010(3) -0.021(3)
C19 0.036(3) 0.036(4) 0.068(5) 0.019(3) -0.014(3) -0.015(3)
C20 0.045(3) 0.024(3) 0.074(5) -0.013(3) -0.003(3) -0.001(3)

loop_
_atom_type_symbol
_atom_type_description
_atom_type_scat_dispersion_real
_atom_type_scat_dispersion_imag
_atom_type_scat_source
C C 0.0033 0.0016 'International Tables Vol C Tables 4.2.6.8 and 6.1.1.4'
H H 0.0000 0.0000 'International Tables Vol C Tables 4.2.6.8 and 6.1.1.4'
N N 0.0061 0.0033 'International Tables Vol C Tables 4.2.6.8 and 6.1.1.4'
O O 0.0106 0.0060 'International Tables Vol C Tables 4.2.6.8 and 6.1.1.4'
Cl Cl 0.1484 0.1585 'International Tables Vol C Tables 4.2.6.8 and 6.1.1.4'
U U -9.6767 9.6646 'International Tables Vol C Tables 4.2.6.8 and 6.1.1.4'

loop_
_geom_angle_atom_site_label_1
_geom_angle_atom_site_label_2
_geom_angle_atom_site_label_3
_geom_angle
_geom_angle_site_symmetry_1
_geom_angle_site_symmetry_3
_geom_angle_publ_flag
C23 O1 U1 141.9(3) . . ?
O1 U1 O1 180.000(1) . 2_666 ?
O1 U1 N1 71.19(11) . . ?
O1 U1 N1 108.81(11) 2_666 . ?
O1 U1 N1 108.81(11) . 2_666 ?
O1 U1 N1 71.19(11) 2_666 2_666 ?
N1 U1 N1 180.00(14) . 2_666 ?
O1 U1 Cl1 93.57(8) . . ?
O1 U1 Cl1 86.43(8) 2_666 . ?
N1 U1 Cl1 95.36(8) . . ?
N1 U1 Cl1 84.64(8) 2_666 . ?
O1 U1 Cl1 86.43(8) . 2_666 ?
O1 U1 Cl1 93.57(8) 2_666 2_666 ?
N1 U1 Cl1 84.64(8) . 2_666 ?
N1 U1 Cl1 95.36(8) 2_666 2_666 ?
Cl1 U1 Cl1 180.00(4) . 2_666 ?
O1 U1 C1 98.32(11) . . ?
O1 U1 C1 81.68(11) 2_666 . ?
N1 U1 C1 27.16(11) . . ?
N1 U1 C1 152.84(11) 2_666 . ?
Cl1 U1 C1 92.47(9) . . ?
Cl1 U1 C1 87.53(9) 2_666 . ?
O1 U1 C1 81.68(11) . 2_666 ?
O1 U1 C1 98.32(11) 2_666 2_666 ?
N1 U1 C1 152.84(11) . 2_666 ?
N1 U1 C1 27.16(11) 2_666 2_666 ?
Cl1 U1 C1 87.53(9) . 2_666 ?
Cl1 U1 C1 92.47(9) 2_666 2_666 ?
C1 U1 C1 180.0 . 2_666 ?
C15 N1 C1 121.5(4) . . ?
C15 N1 U1 133.3(3) . . ?
C1 N1 U1 102.3(2) . . ?
C4 C5 C6 118.4(4) . . ?
C4 C5 C11 123.4(4) . . ?
C6 C5 C11 118.2(4) . . ?
C2 C1 C6 119.9(4) . . ?
C2 C1 N1 119.3(4) . . ?
C6 C1 N1 120.5(4) . . ?
C2 C1 U1 101.9(3) . . ?
C6 C1 U1 111.3(3) . . ?
N1 C1 U1 50.51(19) . . ?
C1 C6 C5 120.0(4) . . ?
C1 C6 H6 120.0 . . ?
C5 C6 H6 120.0 . . ?
N1 C15 C22 120.7(4) . . ?
N1 C15 C16 122.1(4) . . ?
C22 C15 C16 117.3(4) . . ?
C29 C24 C25 118.1(4) . . ?
C29 C24 C23 118.6(4) . . ?
C25 C24 C23 123.2(4) . . ?
O1 C23 C22 121.2(4) . . ?
O1 C23 C24 115.1(4) . . ?
C22 C23 C24 123.8(4) . . ?
C2 C3 C4 117.1(4) . . ?
C2 C3 C7 119.7(4) . . ?
C4 C3 C7 123.2(4) . . ?
C3 C2 C1 121.4(4) . . ?
C3 C2 H2 119.3 . . ?
C1 C2 H2 119.3 . . ?
C23 C22 C15 126.5(4) . . ?
C23 C22 H22 116.8 . . ?
C15 C22 H22 116.8 . . ?
C26 C25 C24 120.5(4) . . ?
C26 C25 H25 119.8 . . ?
C24 C25 H25 119.8 . . ?
C28 C29 C24 121.2(4) . . ?
C28 C29 H29 119.4 . . ?
C24 C29 H29 119.4 . . ?
C5 C4 C3 123.0(4) . . ?
C5 C4 H4 118.5 . . ?
C3 C4 H4 118.5 . . ?
C16 C17 C18 119.9(5) . . ?
C16 C17 H17 120.0 . . ?
C18 C17 H17 120.0 . . ?
C26 C27 C28 119.0(5) . . ?
C26 C27 H27 120.5 . . ?
C28 C27 H27 120.5 . . ?
C17 C16 C21 118.5(4) . . ?
C17 C16 C15 122.2(4) . . ?
C21 C16 C15 119.3(4) . . ?
C9 C7 C3 112.8(4) . . ?
C9 C7 C10 108.7(4) . . ?
C3 C7 C10 109.2(4) . . ?
C9 C7 C8 108.7(4) . . ?
C3 C7 C8 107.8(4) . . ?
C10 C7 C8 109.6(4) . . ?
C25 C26 C27 121.4(4) . . ?
C25 C26 H26 119.3 . . ?
C27 C26 H26 119.3 . . ?
C14 C11 C12 107.8(4) . . ?
C14 C11 C13 108.6(4) . . ?
C12 C11 C13 109.2(4) . . ?
C14 C11 C5 112.3(4) . . ?
C12 C11 C5 109.0(4) . . ?
C13 C11 C5 110.0(4) . . ?
C29 C28 C27 119.8(5) . . ?
C29 C28 H28 120.1 . . ?
C27 C28 H28 120.1 . . ?
C7 C8 H8A 109.5 . . ?
C7 C8 H8B 109.5 . . ?
H8A C8 H8B 109.5 . . ?
C7 C8 H8C 109.5 . . ?
H8A C8 H8C 109.5 . . ?
H8B C8 H8C 109.5 . . ?
C11 C13 H13A 109.5 . . ?
C11 C13 H13B 109.5 . . ?
H13A C13 H13B 109.5 . . ?
C11 C13 H13C 109.5 . . ?
H13A C13 H13C 109.5 . . ?
H13B C13 H13C 109.5 . . ?
C11 C14 H14A 109.5 . . ?
C11 C14 H14B 109.5 . . ?
H14A C14 H14B 109.5 . . ?
C11 C14 H14C 109.5 . . ?
H14A C14 H14C 109.5 . . ?
H14B C14 H14C 109.5 . . ?
C7 C10 H10A 109.5 . . ?
C7 C10 H10B 109.5 . . ?
H10A C10 H10B 109.5 . . ?
C7 C10 H10C 109.5 . . ?
H10A C10 H10C 109.5 . . ?
H10B C10 H10C 109.5 . . ?
C19 C18 C17 121.2(5) . . ?
C19 C18 H18 119.4 . . ?
C17 C18 H18 119.4 . . ?
C7 C9 H9A 109.5 . . ?
C7 C9 H9B 109.5 . . ?
H9A C9 H9B 109.5 . . ?
C7 C9 H9C 109.5 . . ?
H9A C9 H9C 109.5 . . ?
H9B C9 H9C 109.5 . . ?
C20 C21 C16 120.2(5) . . ?
C20 C21 H21 119.9 . . ?
C16 C21 H21 119.9 . . ?
C11 C12 H12A 109.5 . . ?
C11 C12 H12B 109.5 . . ?
H12A C12 H12B 109.5 . . ?
C11 C12 H12C 109.5 . . ?
H12A C12 H12C 109.5 . . ?
H12B C12 H12C 109.5 . . ?
C20 C19 C18 119.2(5) . . ?
C20 C19 H19 120.4 . . ?
C18 C19 H19 120.4 . . ?
C19 C20 C21 120.9(5) . . ?
C19 C20 H20 119.6 . . ?
C21 C20 H20 119.6 . . ?

loop_
_geom_bond_atom_site_label_1
_geom_bond_atom_site_label_2
_geom_bond_distance
_geom_bond_site_symmetry_2
_geom_bond_publ_flag
O1 C23 1.316(5) . ?
O1 U1 2.173(3) . ?
U1 O1 2.173(3) 2_666 ?
U1 N1 2.406(3) . ?
U1 N1 2.406(3) 2_666 ?
U1 Cl1 2.6315(12) . ?
U1 Cl1 2.6315(12) 2_666 ?
U1 C1 3.045(4) . ?
U1 C1 3.045(4) 2_666 ?
N1 C15 1.318(5) . ?
N1 C1 1.423(5) . ?
C5 C4 1.377(6) . ?
C5 C6 1.392(6) . ?
C5 C11 1.535(6) . ?
C1 C2 1.387(6) . ?
C1 C6 1.392(6) . ?
C6 H6 0.9300 . ?
C15 C22 1.418(6) . ?
C15 C16 1.491(6) . ?
C24 C29 1.383(6) . ?
C24 C25 1.391(6) . ?
C24 C23 1.483(6) . ?
C23 C22 1.360(6) . ?
C3 C2 1.380(6) . ?
C3 C4 1.401(6) . ?
C3 C7 1.528(6) . ?
C2 H2 0.9300 . ?
C22 H22 0.9300 . ?
C25 C26 1.362(6) . ?
C25 H25 0.9300 . ?
C29 C28 1.380(6) . ?
C29 H29 0.9300 . ?
C4 H4 0.9300 . ?
C17 C16 1.385(6) . ?
C17 C18 1.386(7) . ?
C17 H17 0.9300 . ?
C27 C26 1.377(7) . ?
C27 C28 1.381(6) . ?
C27 H27 0.9300 . ?
C16 C21 1.387(7) . ?
C7 C9 1.523(7) . ?
C7 C10 1.533(7) . ?
C7 C8 1.537(6) . ?
C26 H26 0.9300 . ?
C11 C14 1.521(7) . ?
C11 C12 1.530(6) . ?
C11 C13 1.532(7) . ?
C28 H28 0.9300 . ?
C8 H8A 0.9600 . ?
C8 H8B 0.9600 . ?
C8 H8C 0.9600 . ?
C13 H13A 0.9600 . ?
C13 H13B 0.9600 . ?
C13 H13C 0.9600 . ?
C14 H14A 0.9600 . ?
C14 H14B 0.9600 . ?
C14 H14C 0.9600 . ?
C10 H10A 0.9600 . ?
C10 H10B 0.9600 . ?
C10 H10C 0.9600 . ?
C18 C19 1.363(8) . ?
C18 H18 0.9300 . ?
C9 H9A 0.9600 . ?
C9 H9B 0.9600 . ?
C9 H9C 0.9600 . ?
C21 C20 1.386(7) . ?
C21 H21 0.9300 . ?
C12 H12A 0.9600 . ?
C12 H12B 0.9600 . ?
C12 H12C 0.9600 . ?
C19 C20 1.362(8) . ?
C19 H19 0.9300 . ?
C20 H20 0.9300 . ?

loop_
_geom_torsion_atom_site_label_1
_geom_torsion_atom_site_label_2
_geom_torsion_atom_site_label_3
_geom_torsion_atom_site_label_4
_geom_torsion
_geom_torsion_site_symmetry_1
_geom_torsion_site_symmetry_2
_geom_torsion_site_symmetry_3
_geom_torsion_site_symmetry_4
_geom_torsion_publ_flag
C23 O1 U1 O1 99(100) . . . 2_666 ?
C23 O1 U1 N1 -24.6(4) . . . . ?
C23 O1 U1 N1 155.4(4) . . . 2_666 ?
C23 O1 U1 Cl1 -119.1(4) . . . . ?
C23 O1 U1 Cl1 60.9(4) . . . 2_666 ?
C23 O1 U1 C1 -26.1(4) . . . . ?
C23 O1 U1 C1 153.9(4) . . . 2_666 ?
O1 U1 N1 C15 22.9(4) . . . . ?
O1 U1 N1 C15 -157.1(4) 2_666 . . . ?
N1 U1 N1 C15 -153(100) 2_666 . . . ?
Cl1 U1 N1 C15 114.9(4) . . . . ?
Cl1 U1 N1 C15 -65.1(4) 2_666 . . . ?
C1 U1 N1 C15 -160.2(5) . . . . ?
C1 U1 N1 C15 19.8(5) 2_666 . . . ?
O1 U1 N1 C1 -176.9(3) . . . . ?
O1 U1 N1 C1 3.1(3) 2_666 . . . ?
N1 U1 N1 C1 7(100) 2_666 . . . ?
Cl1 U1 N1 C1 -84.9(2) . . . . ?
Cl1 U1 N1 C1 95.1(2) 2_666 . . . ?
C1 U1 N1 C1 180.0 2_666 . . . ?
C15 N1 C1 C2 -115.8(5) . . . . ?
U1 N1 C1 C2 81.1(4) . . . . ?
C15 N1 C1 C6 69.8(5) . . . . ?
U1 N1 C1 C6 -93.4(4) . . . . ?
C15 N1 C1 U1 163.2(4) . . . . ?
O1 U1 C1 C2 -115.3(3) . . . . ?
O1 U1 C1 C2 64.7(3) 2_666 . . . ?
N1 U1 C1 C2 -118.3(4) . . . . ?
N1 U1 C1 C2 61.7(4) 2_666 . . . ?
Cl1 U1 C1 C2 -21.4(3) . . . . ?
Cl1 U1 C1 C2 158.6(3) 2_666 . . . ?
C1 U1 C1 C2 72(100) 2_666 . . . ?
O1 U1 C1 C6 115.7(3) . . . . ?
O1 U1 C1 C6 -64.3(3) 2_666 . . . ?
N1 U1 C1 C6 112.7(4) . . . . ?
N1 U1 C1 C6 -67.3(4) 2_666 . . . ?
Cl1 U1 C1 C6 -150.4(3) . . . . ?
Cl1 U1 C1 C6 29.6(3) 2_666 . . . ?
C1 U1 C1 C6 -57(100) 2_666 . . . ?
O1 U1 C1 N1 3.0(3) . . . . ?
O1 U1 C1 N1 -177.0(3) 2_666 . . . ?
N1 U1 C1 N1 180.000(1) 2_666 . . . ?
Cl1 U1 C1 N1 96.9(2) . . . . ?
Cl1 U1 C1 N1 -83.1(2) 2_666 . . . ?
C1 U1 C1 N1 -170(100) 2_666 . . . ?
C2 C1 C6 C5 3.3(6) . . . . ?
N1 C1 C6 C5 177.7(4) . . . . ?
U1 C1 C6 C5 121.9(3) . . . . ?
C4 C5 C6 C1 0.1(6) . . . . ?
C11 C5 C6 C1 -179.3(4) . . . . ?
C1 N1 C15 C22 -174.7(4) . . . . ?
U1 N1 C15 C22 -17.5(6) . . . . ?
C1 N1 C15 C16 5.2(6) . . . . ?
U1 N1 C15 C16 162.4(3) . . . . ?
U1 O1 C23 C22 18.3(7) . . . . ?
U1 O1 C23 C24 -162.8(3) . . . . ?
C29 C24 C23 O1 -2.2(6) . . . . ?
C25 C24 C23 O1 178.3(4) . . . . ?
C29 C24 C23 C22 176.6(4) . . . . ?
C25 C24 C23 C22 -2.9(7) . . . . ?
C4 C3 C2 C1 1.0(6) . . . . ?
C7 C3 C2 C1 -177.3(4) . . . . ?
C6 C1 C2 C3 -3.8(6) . . . . ?
N1 C1 C2 C3 -178.3(4) . . . . ?
U1 C1 C2 C3 -127.2(4) . . . . ?
O1 C23 C22 C15 3.7(7) . . . . ?
C24 C23 C22 C15 -175.0(4) . . . . ?
N1 C15 C22 C23 -1.8(7) . . . . ?
C16 C15 C22 C23 178.3(4) . . . . ?
C29 C24 C25 C26 -0.3(6) . . . . ?
C23 C24 C25 C26 179.2(4) . . . . ?
C25 C24 C29 C28 0.0(7) . . . . ?
C23 C24 C29 C28 -179.5(4) . . . . ?
C6 C5 C4 C3 -3.0(6) . . . . ?
C11 C5 C4 C3 176.3(4) . . . . ?
C2 C3 C4 C5 2.5(6) . . . . ?
C7 C3 C4 C5 -179.3(4) . . . . ?
C18 C17 C16 C21 2.0(7) . . . . ?
C18 C17 C16 C15 -178.5(4) . . . . ?
N1 C15 C16 C17 47.0(6) . . . . ?
C22 C15 C16 C17 -133.1(5) . . . . ?
N1 C15 C16 C21 -133.6(5) . . . . ?
C22 C15 C16 C21 46.3(6) . . . . ?
C2 C3 C7 C9 -177.5(4) . . . . ?
C4 C3 C7 C9 4.2(6) . . . . ?
C2 C3 C7 C10 -56.6(5) . . . . ?
C4 C3 C7 C10 125.2(5) . . . . ?
C2 C3 C7 C8 62.4(5) . . . . ?
C4 C3 C7 C8 -115.8(4) . . . . ?
C24 C25 C26 C27 0.8(7) . . . . ?
C28 C27 C26 C25 -0.9(7) . . . . ?
C4 C5 C11 C14 7.4(6) . . . . ?
C6 C5 C11 C14 -173.3(4) . . . . ?
C4 C5 C11 C12 -111.9(5) . . . . ?
C6 C5 C11 C12 67.4(5) . . . . ?
C4 C5 C11 C13 128.5(5) . . . . ?
C6 C5 C11 C13 -52.2(5) . . . . ?
C24 C29 C28 C27 -0.1(7) . . . . ?
C26 C27 C28 C29 0.5(7) . . . . ?
C16 C17 C18 C19 0.2(7) . . . . ?
C17 C16 C21 C20 -3.2(7) . . . . ?
C15 C16 C21 C20 177.4(5) . . . . ?
C17 C18 C19 C20 -1.2(8) . . . . ?
C18 C19 C20 C21 0.1(9) . . . . ?
C16 C21 C20 C19 2.1(8) . . . . ?
